data_4517869
loop_
_publ_author_name
'Chen, Jun'
'Boott, Charlotte E.'
'Lewis, Lev'
'Siu, Andrew'
'Al-Debasi, Renad'
'Carta, Veronica'
'Fogh, Amanda A.'
'Kurek, Daniel Z.'
'Wang, Lilo'
'MacLachlan, Mark J.'
'Hum, Gabriel'

_publ_section_title
;
 Amino Acid-Containing Phase-Selective Organogelators: A Water-Based
 Delivery System for Oil Spill Treatment
;
_journal_name_full 'ACS Omega'
_journal_paper_doi 10.1021/acsomega.0c01821
_journal_year 2020
_chemical_absolute_configuration unk
_chemical_compound_source synthesised
_chemical_formula_moiety 'C21 H34 N2 O2'
_chemical_formula_sum 'C21 H34 N2 O2'
_chemical_formula_weight 346.51
_space_group_IT_number 4
_space_group_name_Hall 'P 2yb'
_space_group_name_H-M_alt 'P 1 21 1'
_symmetry_cell_setting monoclinic
_symmetry_space_group_name_Hall 'P 2yb'
_symmetry_space_group_name_H-M 'P 1 21 1'
_atom_sites_solution_hydrogens difmap
_atom_sites_solution_primary other
_cell_angle_alpha 90
_cell_angle_beta 94.349(14)
_cell_angle_gamma 90
_cell_formula_units_Z 2
_cell_length_a 8.697(5)
_cell_length_b 4.949(3)
_cell_length_c 23.171(12)
_cell_measurement_reflns_used 4786
_cell_measurement_temperature 100
_cell_measurement_theta_max 27.50
_cell_measurement_theta_min 2.35
_cell_volume 994.4(10)
_computing_cell_refinement 'Apex3, (Bruker, 2016)'
_computing_data_collection 'Apex3, (Bruker, 2016)'
_computing_data_reduction 'Apex3, (Bruker, 2016)'
_computing_publication_material 'CRYSTALS (Betteridge et al., 2003)'
_computing_structure_refinement 'CRYSTALS (Betteridge et al., 2003)'
_computing_structure_solution 'Superflip (Palatinus & Chapuis, 2007)'
_diffrn_ambient_temperature 100
_diffrn_measured_fraction_theta_full 0.995
_diffrn_measured_fraction_theta_max 0.980
_diffrn_measurement_device Serial
_diffrn_measurement_device_type 'Bruker Apex Duo'
_diffrn_measurement_method \w/2\q
_diffrn_radiation_monochromator graphite
_diffrn_radiation_type 'Mo K\a'
_diffrn_radiation_wavelength 0.71073
_diffrn_reflns_av_R_equivalents 0.055
_diffrn_reflns_limit_h_max 11
_diffrn_reflns_limit_h_min -11
_diffrn_reflns_limit_k_max 6
_diffrn_reflns_limit_k_min -6
_diffrn_reflns_limit_l_max 30
_diffrn_reflns_limit_l_min -30
_diffrn_reflns_number 17895
_diffrn_reflns_theta_full 26.924
_diffrn_reflns_theta_max 27.757
_diffrn_reflns_theta_min 0.881
_diffrn_standards_decay_% 0
_diffrn_standards_interval_count 0
_diffrn_standards_interval_time 0
_diffrn_standards_number 0
_exptl_absorpt_coefficient_mu 0.074
_exptl_absorpt_correction_T_max 1.00
_exptl_absorpt_correction_T_min 0.83
_exptl_absorpt_correction_type multi-scan
_exptl_absorpt_process_details 'Apex3, (Bruker, 2016)'
_exptl_crystal_colour colourless
_exptl_crystal_density_diffrn 1.157
_exptl_crystal_density_method 'not measured'
_exptl_crystal_description plate
_exptl_crystal_F_000 380
_exptl_crystal_size_max 0.70
_exptl_crystal_size_mid 0.15
_exptl_crystal_size_min 0.08
_refine_diff_density_max 0.28
_refine_diff_density_min -0.27
_refine_ls_extinction_method None
_refine_ls_goodness_of_fit_ref 0.9748
_refine_ls_hydrogen_treatment constr
_refine_ls_matrix_type full
_refine_ls_number_parameters 226
_refine_ls_number_reflns 2555
_refine_ls_number_restraints 1
_refine_ls_R_factor_all 0.0467
_refine_ls_R_factor_gt 0.0363
_refine_ls_shift/su_max 0.0004989
_refine_ls_shift/su_mean 0.0000388
_refine_ls_structure_factor_coef Fsqd
_refine_ls_weighting_details
;
 Method, part 1, Chebychev polynomial, (Watkin, 1994, Prince, 1982) 
 [weight] = 1.0/[A~0~*T~0~(x)+A~1~*T~1~(x) ... +A~n-1~]*T~n-1~(x)] 
 where A~i~ are the Chebychev coefficients listed below and x= Fcalc/Fmax 
 Method = Robust Weighting (Prince, 1982) 
 W = [weight] * [1-(deltaF/6*sigmaF)^2^]^2^ 
 A~i~ are: 
 15.8 26.5 15.7 6.21 1.29 
;
_refine_ls_weighting_scheme calc
_refine_ls_wR_factor_all 0.0918
_refine_ls_wR_factor_gt 0.0841
_refine_ls_wR_factor_ref 0.0918
_reflns_limit_h_max 11
_reflns_limit_h_min -11
_reflns_limit_k_max 6
_reflns_limit_k_min 0
_reflns_limit_l_max 30
_reflns_limit_l_min 0
_reflns_number_gt 2181
_reflns_number_total 2566
_reflns_threshold_expression I>2.0\s(I)
_oxford_diffrn_Wilson_B_factor 1.35
_oxford_diffrn_Wilson_scale 25.83
_oxford_refine_ls_r_factor_ref 0.0467
_oxford_refine_ls_scale 0.21261(18)
_oxford_reflns_number_all 2555
_oxford_reflns_threshold_expression_ref I>-3.0\s(I)
_cod_data_source_file ao0c01821_si_006.cif
_cod_data_source_block 2
_cod_depositor_comments
;
The following automatic conversions were performed:

data item '_atom_sites_solution_primary' value 'Other' was changed to
'other' in accordance with the
/home/data/users/saulius/crontab/automatic-downloads/rss-feeds/ACS/lib/dictionaries/cif_core.dic
dictionary named 'cif_core.dic' version 2.4.2 last updated on
2011-04-26.

Automatic conversion script
Id: cif_fix_values 7556 2019-12-06 15:28:31Z antanas 
;
_cod_original_cell_volume 994.4(9)
_cod_original_sg_symbol_H-M 'P 21 '
_cod_database_code 4517869

loop_
_symmetry_equiv_pos_as_xyz
x,y,z
-x,y+1/2,-z

loop_
_atom_site_label
_atom_site_type_symbol
_atom_site_fract_x
_atom_site_fract_y
_atom_site_fract_z
_atom_site_U_iso_or_equiv
_atom_site_occupancy
_atom_site_adp_type
_atom_site_refinement_flags_posn
_atom_site_refinement_flags_adp
_atom_site_refinement_flags_occupancy
_atom_site_disorder_assembly
_atom_site_disorder_group
_atom_site_attached_hydrogens
O1 O 0.38695(15) 0.2205(3) 0.78815(6) 0.0176 1.0000 Uani . . . . . .
C2 C 0.3716(2) 0.4677(4) 0.78729(7) 0.0136 1.0000 Uani . . . . . .
N3 N 0.47079(17) 0.6353(3) 0.81692(6) 0.0142 1.0000 Uani . . . . . .
C4 C 0.6022(2) 0.5347(4) 0.85332(7) 0.0138 1.0000 Uani . . . . . .
C5 C 0.57455(19) 0.5870(4) 0.91658(7) 0.0135 1.0000 Uani . . . . . .
O6 O 0.55197(17) 0.8193(3) 0.93342(5) 0.0200 1.0000 Uani . . . . . .
N7 N 0.57674(18) 0.3728(4) 0.95081(6) 0.0158 1.0000 Uani . . . . . .
C8 C 0.7516(2) 0.6693(4) 0.83706(7) 0.0170 1.0000 Uani . . . . . .
C9 C 0.8948(2) 0.5600(4) 0.87020(8) 0.0194 1.0000 Uani . . . . . .
C10 C 0.9501(2) 0.6808(5) 0.92169(9) 0.0286 1.0000 Uani . . . . . .
C11 C 1.0828(3) 0.5860(7) 0.95210(11) 0.0415 1.0000 Uani . . . . . .
C12 C 1.1598(3) 0.3680(7) 0.93155(12) 0.0443 1.0000 Uani . . . . . .
C13 C 1.1062(3) 0.2440(6) 0.88038(12) 0.0393 1.0000 Uani . . . . . .
C14 C 0.9727(2) 0.3402(5) 0.84984(9) 0.0269 1.0000 Uani . . . . . .
C15 C 0.23814(19) 0.6059(4) 0.75345(7) 0.0143 1.0000 Uani . . . . . .
C16 C 0.1924(2) 0.4697(4) 0.69589(7) 0.0157 1.0000 Uani . . . . . .
C17 C 0.05023(19) 0.5999(4) 0.66465(7) 0.0148 1.0000 Uani . . . . . .
C18 C 0.0080(2) 0.4768(4) 0.60525(7) 0.0154 1.0000 Uani . . . . . .
C19 C -0.13683(19) 0.6016(4) 0.57451(7) 0.0152 1.0000 Uani . . . . . .
C20 C -0.17788(19) 0.4802(4) 0.51493(7) 0.0146 1.0000 Uani . . . . . .
C21 C -0.32388(19) 0.6033(4) 0.48439(7) 0.0146 1.0000 Uani . . . . . .
C22 C -0.36628(19) 0.4833(4) 0.42475(7) 0.0144 1.0000 Uani . . . . . .
C23 C -0.51057(19) 0.6083(4) 0.39442(7) 0.0152 1.0000 Uani . . . . . .
C24 C -0.5519(2) 0.4936(4) 0.33418(7) 0.0168 1.0000 Uani . . . . . .
C25 C -0.6925(2) 0.6306(5) 0.30354(8) 0.0237 1.0000 Uani . . . . . .
H41 H 0.6082 0.3370 0.8472 0.0165 1.0000 Uiso R . . . . .
H81 H 0.7390 0.8643 0.8448 0.0209 1.0000 Uiso R . . . . .
H82 H 0.7601 0.6381 0.7966 0.0213 1.0000 Uiso R . . . . .
H101 H 0.8980 0.8310 0.9365 0.0351 1.0000 Uiso R . . . . .
H111 H 1.1170 0.6702 0.9880 0.0504 1.0000 Uiso R . . . . .
H121 H 1.2499 0.3020 0.9513 0.0536 1.0000 Uiso R . . . . .
H131 H 1.1555 0.0931 0.8658 0.0482 1.0000 Uiso R . . . . .
H141 H 0.9383 0.2593 0.8144 0.0322 1.0000 Uiso R . . . . .
H152 H 0.1500 0.5976 0.7771 0.0172 1.0000 Uiso R . . . . .
H151 H 0.2638 0.7945 0.7478 0.0183 1.0000 Uiso R . . . . .
H162 H 0.1684 0.2809 0.7046 0.0197 1.0000 Uiso R . . . . .
H161 H 0.2775 0.4752 0.6713 0.0185 1.0000 Uiso R . . . . .
H172 H -0.0368 0.5797 0.6892 0.0178 1.0000 Uiso R . . . . .
H171 H 0.0706 0.7946 0.6600 0.0187 1.0000 Uiso R . . . . .
H181 H -0.0100 0.2829 0.6108 0.0184 1.0000 Uiso R . . . . .
H182 H 0.0948 0.4961 0.5806 0.0184 1.0000 Uiso R . . . . .
H191 H -0.2254 0.5732 0.5983 0.0182 1.0000 Uiso R . . . . .
H192 H -0.1218 0.7965 0.5703 0.0185 1.0000 Uiso R . . . . .
H201 H -0.1943 0.2874 0.5192 0.0180 1.0000 Uiso R . . . . .
H202 H -0.0904 0.5056 0.4907 0.0179 1.0000 Uiso R . . . . .
H211 H -0.4106 0.5749 0.5082 0.0183 1.0000 Uiso R . . . . .
H212 H -0.3099 0.7989 0.4799 0.0180 1.0000 Uiso R . . . . .
H221 H -0.3833 0.2882 0.4293 0.0180 1.0000 Uiso R . . . . .
H222 H -0.2787 0.5081 0.4012 0.0175 1.0000 Uiso R . . . . .
H231 H -0.5965 0.5791 0.4185 0.0190 1.0000 Uiso R . . . . .
H232 H -0.4980 0.8032 0.3912 0.0184 1.0000 Uiso R . . . . .
H241 H -0.5752 0.3032 0.3384 0.0197 1.0000 Uiso R . . . . .
H242 H -0.4649 0.5131 0.3102 0.0195 1.0000 Uiso R . . . . .
H251 H -0.7107 0.5572 0.2648 0.0353 1.0000 Uiso R . . . . .
H253 H -0.7829 0.6040 0.3244 0.0360 1.0000 Uiso R . . . . .
H252 H -0.6728 0.8254 0.3001 0.0372 1.0000 Uiso R . . . . .
H31 H 0.4582 0.8133 0.8132 0.0201 1.0000 Uiso R . . . . .
H71 H 0.5522 0.3889 0.9870 0.0207 1.0000 Uiso R . . . . .
H72 H 0.5800 0.2070 0.9363 0.0224 1.0000 Uiso R . . . . .

loop_
_atom_site_aniso_label
_atom_site_aniso_U_11
_atom_site_aniso_U_22
_atom_site_aniso_U_33
_atom_site_aniso_U_23
_atom_site_aniso_U_13
_atom_site_aniso_U_12
O1 0.0226(6) 0.0117(6) 0.0175(6) 0.0003(5) -0.0050(5) 0.0004(6)
C2 0.0164(8) 0.0161(9) 0.0080(7) -0.0008(6) -0.0005(6) -0.0002(7)
N3 0.0185(7) 0.0101(7) 0.0128(6) -0.0001(6) -0.0059(5) -0.0006(6)
C4 0.0173(8) 0.0134(8) 0.0101(7) -0.0006(7) -0.0032(6) 0.0013(7)
C5 0.0148(8) 0.0139(9) 0.0110(7) 0.0000(7) -0.0046(6) -0.0009(7)
O6 0.0355(8) 0.0110(6) 0.0132(6) -0.0016(5) 0.0003(5) 0.0001(6)
N7 0.0244(8) 0.0118(8) 0.0108(6) 0.0010(6) 0.0002(5) 0.0003(6)
C8 0.0195(8) 0.0213(10) 0.0102(7) 0.0039(7) 0.0002(6) -0.0014(7)
C9 0.0177(8) 0.0222(10) 0.0181(8) 0.0081(8) -0.0005(6) -0.0038(8)
C10 0.0269(10) 0.0337(13) 0.0235(9) 0.0066(10) -0.0085(8) -0.0067(10)
C11 0.0323(12) 0.0485(16) 0.0406(12) 0.0189(13) -0.0175(10) -0.0131(13)
C12 0.0157(9) 0.062(2) 0.0538(14) 0.0325(15) -0.0083(9) -0.0036(12)
C13 0.0249(10) 0.0401(15) 0.0548(15) 0.0276(12) 0.0150(10) 0.0108(11)
C14 0.0211(9) 0.0295(11) 0.0310(10) 0.0111(10) 0.0077(8) 0.0001(10)
C15 0.0174(8) 0.0134(8) 0.0116(7) -0.0006(7) -0.0020(6) -0.0006(7)
C16 0.0150(8) 0.0181(9) 0.0131(7) -0.0015(7) -0.0048(6) 0.0017(7)
C17 0.0155(8) 0.0166(9) 0.0114(7) -0.0017(7) -0.0040(6) 0.0006(7)
C18 0.0148(8) 0.0189(10) 0.0120(7) -0.0008(7) -0.0036(6) 0.0006(7)
C19 0.0167(8) 0.0160(9) 0.0123(7) -0.0005(7) -0.0027(6) 0.0012(7)
C20 0.0131(8) 0.0178(9) 0.0126(7) 0.0000(7) -0.0015(6) 0.0003(7)
C21 0.0148(7) 0.0160(9) 0.0125(7) 0.0002(7) -0.0023(6) 0.0013(7)
C22 0.0154(8) 0.0168(9) 0.0108(7) -0.0009(7) -0.0007(6) 0.0014(7)
C23 0.0163(8) 0.0170(9) 0.0117(7) 0.0003(7) -0.0027(6) 0.0012(8)
C24 0.0170(8) 0.0202(10) 0.0127(7) -0.0015(7) -0.0014(6) 0.0015(8)
C25 0.0260(9) 0.0265(11) 0.0171(8) -0.0044(8) -0.0088(7) 0.0049(9)

loop_
_atom_type_symbol
_atom_type_scat_dispersion_real
_atom_type_scat_dispersion_imag
_atom_type_scat_Cromer_Mann_a1
_atom_type_scat_Cromer_Mann_b1
_atom_type_scat_Cromer_Mann_a2
_atom_type_scat_Cromer_Mann_b2
_atom_type_scat_Cromer_Mann_a3
_atom_type_scat_Cromer_Mann_b3
_atom_type_scat_Cromer_Mann_a4
_atom_type_scat_Cromer_Mann_b4
_atom_type_scat_Cromer_Mann_c
_atom_type_scat_source
C 0.0033 0.0016 2.3100 20.8439 1.0200 10.2075 1.5886 0.5687 0.8650 51.6512 0.2156 'International Tables Vol C 4.2.6.8 and 6.1.1.4'
H 0.0000 0.0000 0.4930 10.5109 0.3229 26.1257 0.1402 3.1424 0.0408 57.7998 0.0030 'International Tables Vol C 4.2.6.8 and 6.1.1.4'
N 0.0061 0.0033 12.2126 0.0057 3.1322 9.8933 2.0125 28.9975 1.1663 0.5826 -11.5290 'International Tables Vol C 4.2.6.8 and 6.1.1.4'
O 0.0106 0.0060 3.0485 13.2771 2.2868 5.7011 1.5463 0.3239 0.8670 32.9089 0.2508 'International Tables Vol C 4.2.6.8 and 6.1.1.4'

loop_
_geom_angle_atom_site_label_1
_geom_angle_site_symmetry_1
_geom_angle_atom_site_label_2
_geom_angle_site_symmetry_2
_geom_angle_atom_site_label_3
_geom_angle_site_symmetry_3
_geom_angle
_geom_angle_publ_flag
O1 . C2 . N3 . 122.62(18) yes
O1 . C2 . C15 . 122.38(18) yes
N3 . C2 . C15 . 115.00(17) yes
C2 . N3 . C4 . 121.97(16) yes
C2 . N3 . H31 . 119.3 no
C4 . N3 . H31 . 118.7 no
N3 . C4 . C5 . 108.96(15) yes
N3 . C4 . C8 . 110.61(14) yes
C5 . C4 . C8 . 111.14(14) yes
N3 . C4 . H41 . 107.6 no
C5 . C4 . H41 . 108.6 no
C8 . C4 . H41 . 109.8 no
C4 . C5 . O6 . 120.16(16) yes
C4 . C5 . N7 . 116.36(16) yes
O6 . C5 . N7 . 123.48(16) yes
C5 . N7 . H71 . 120.2 no
C5 . N7 . H72 . 120.9 no
H71 . N7 . H72 . 117.3 no
C4 . C8 . C9 . 113.64(15) yes
C4 . C8 . H81 . 105.8 no
C9 . C8 . H81 . 110.8 no
C4 . C8 . H82 . 107.5 no
C9 . C8 . H82 . 108.5 no
H81 . C8 . H82 . 110.6 no
C8 . C9 . C10 . 120.04(19) yes
C8 . C9 . C14 . 120.91(18) yes
C10 . C9 . C14 . 119.05(19) yes
C9 . C10 . C11 . 120.8(2) yes
C9 . C10 . H101 . 120.3 no
C11 . C10 . H101 . 118.9 no
C10 . C11 . C12 . 119.9(3) yes
C10 . C11 . H111 . 119.1 no
C12 . C11 . H111 . 121.0 no
C11 . C12 . C13 . 120.3(2) yes
C11 . C12 . H121 . 121.1 no
C13 . C12 . H121 . 118.7 no
C12 . C13 . C14 . 119.7(3) yes
C12 . C13 . H131 . 122.0 no
C14 . C13 . H131 . 118.3 no
C13 . C14 . C9 . 120.3(2) yes
C13 . C14 . H141 . 119.6 no
C9 . C14 . H141 . 120.0 no
C2 . C15 . C16 . 113.19(16) yes
C2 . C15 . H152 . 107.1 no
C16 . C15 . H152 . 108.0 no
C2 . C15 . H151 . 109.2 no
C16 . C15 . H151 . 110.8 no
H152 . C15 . H151 . 108.3 no
C15 . C16 . C17 . 112.18(16) yes
C15 . C16 . H162 . 106.7 no
C17 . C16 . H162 . 108.8 no
C15 . C16 . H161 . 110.0 no
C17 . C16 . H161 . 109.7 no
H162 . C16 . H161 . 109.4 no
C16 . C17 . C18 . 112.97(16) yes
C16 . C17 . H172 . 108.2 no
C18 . C17 . H172 . 109.7 no
C16 . C17 . H171 . 108.6 no
C18 . C17 . H171 . 108.9 no
H172 . C17 . H171 . 108.3 no
C17 . C18 . C19 . 113.11(15) yes
C17 . C18 . H181 . 107.6 no
C19 . C18 . H181 . 108.7 no
C17 . C18 . H182 . 110.0 no
C19 . C18 . H182 . 109.3 no
H181 . C18 . H182 . 107.8 no
C18 . C19 . C20 . 113.01(15) yes
C18 . C19 . H191 . 109.4 no
C20 . C19 . H191 . 108.0 no
C18 . C19 . H192 . 109.4 no
C20 . C19 . H192 . 108.8 no
H191 . C19 . H192 . 108.1 no
C19 . C20 . C21 . 113.01(15) yes
C19 . C20 . H201 . 108.8 no
C21 . C20 . H201 . 108.3 no
C19 . C20 . H202 . 109.1 no
C21 . C20 . H202 . 109.6 no
H201 . C20 . H202 . 107.9 no
C20 . C21 . C22 . 113.52(15) yes
C20 . C21 . H211 . 109.3 no
C22 . C21 . H211 . 108.2 no
C20 . C21 . H212 . 109.6 no
C22 . C21 . H212 . 108.1 no
H211 . C21 . H212 . 108.0 no
C21 . C22 . C23 . 113.26(15) yes
C21 . C22 . H221 . 108.2 no
C23 . C22 . H221 . 108.8 no
C21 . C22 . H222 . 108.2 no
C23 . C22 . H222 . 110.0 no
H221 . C22 . H222 . 108.2 no
C22 . C23 . C24 . 113.61(16) yes
C22 . C23 . H231 . 108.4 no
C24 . C23 . H231 . 109.3 no
C22 . C23 . H232 . 110.1 no
C24 . C23 . H232 . 108.6 no
H231 . C23 . H232 . 106.6 no
C23 . C24 . C25 . 112.69(16) yes
C23 . C24 . H241 . 107.8 no
C25 . C24 . H241 . 108.2 no
C23 . C24 . H242 . 110.2 no
C25 . C24 . H242 . 108.6 no
H241 . C24 . H242 . 109.2 no
C24 . C25 . H251 . 109.4 no
C24 . C25 . H253 . 111.2 no
H251 . C25 . H253 . 109.4 no
C24 . C25 . H252 . 109.6 no
H251 . C25 . H252 . 108.1 no
H253 . C25 . H252 . 109.2 no

loop_
_geom_bond_atom_site_label_1
_geom_bond_site_symmetry_1
_geom_bond_atom_site_label_2
_geom_bond_site_symmetry_2
_geom_bond_distance
_geom_bond_publ_flag
O1 . C2 . 1.231(2) yes
C2 . N3 . 1.347(2) yes
C2 . C15 . 1.514(2) yes
N3 . C4 . 1.455(2) yes
N3 . H31 . 0.891 no
C4 . C5 . 1.525(2) yes
C4 . C8 . 1.532(2) yes
C4 . H41 . 0.991 no
C5 . O6 . 1.234(2) yes
C5 . N7 . 1.323(2) yes
N7 . H71 . 0.885 no
N7 . H72 . 0.888 no
C8 . C9 . 1.513(2) yes
C8 . H81 . 0.989 no
C8 . H82 . 0.959 no
C9 . C10 . 1.387(3) yes
C9 . C14 . 1.383(3) yes
C10 . C11 . 1.388(3) yes
C10 . H101 . 0.948 no
C11 . C12 . 1.374(5) yes
C11 . H111 . 0.956 no
C12 . C13 . 1.384(4) yes
C12 . H121 . 0.936 no
C13 . C14 . 1.397(3) yes
C13 . H131 . 0.937 no
C14 . H141 . 0.942 no
C15 . C16 . 1.520(2) yes
C15 . H152 . 0.977 no
C15 . H151 . 0.971 no
C16 . C17 . 1.527(2) yes
C16 . H162 . 0.981 no
C16 . H161 . 0.968 no
C17 . C18 . 1.524(2) yes
C17 . H172 . 0.986 no
C17 . H171 . 0.987 no
C18 . C19 . 1.530(2) yes
C18 . H181 . 0.982 no
C18 . H182 . 0.985 no
C19 . C20 . 1.523(2) yes
C19 . H191 . 0.990 no
C19 . H192 . 0.979 no
C20 . C21 . 1.532(2) yes
C20 . H201 . 0.971 no
C20 . H202 . 0.987 no
C21 . C22 . 1.523(2) yes
C21 . H211 . 0.978 no
C21 . H212 . 0.982 no
C22 . C23 . 1.522(2) yes
C22 . H221 . 0.984 no
C22 . H222 . 0.977 no
C23 . C24 . 1.524(2) yes
C23 . H231 . 0.977 no
C23 . H232 . 0.974 no
C24 . C25 . 1.525(3) yes
C24 . H241 . 0.970 no
C24 . H242 . 0.977 no
C25 . H251 . 0.970 no
C25 . H253 . 0.963 no
C25 . H252 . 0.983 no

loop_
_geom_hbond_atom_site_label_D
_geom_hbond_site_symmetry_D
_geom_hbond_atom_site_label_H
_geom_hbond_site_symmetry_H
_geom_hbond_atom_site_label_A
_geom_hbond_site_symmetry_A
_geom_hbond_angle_DHA
_geom_hbond_distance_DH
_geom_hbond_distance_HA
_geom_hbond_distance_DA
_geom_hbond_publ_flag
C15 . H151 . O1 1_565 148.49(5) 0.971 2.513 3.379(3) yes
N3 . H31 . O1 1_565 166.64(5) 0.891 2.174 3.048(3) yes
N7 . H71 . O6 2_647 161.72(6) 0.885 2.142 2.996(3) yes
N7 . H72 . O6 1_545 157.20(6) 0.888 1.935 2.775(3) yes
